data_2021729
loop_
_publ_author_name
'Shao, Zhi-Chao'
'Meng, Xiang-Ru'
'Hou, Hong-Wei'

_publ_section_title
;
 Effect of pH on the construction of Cd^II^ coordination polymers
 involving the
 1,1'-[1,4-phenylenebis(methylene)]bis(3,5-dicarboxylatopyridinium) ligand
;
_journal_coeditor_code SK3734
_journal_issue 8
_journal_name_full 'Acta Crystallographica Section C'
_journal_page_first
;
;
_journal_paper_doi 10.1107/S2053229619010192
_journal_volume 75
_journal_year 2019
_chemical_formula_iupac '[Cd (C22 H14 N2 O8)]'
_chemical_formula_moiety 'C22 H14 Cd N2 O8'
_chemical_formula_sum 'C22 H14 Cd N2 O8'
_chemical_formula_weight 546.75
_chemical_name_systematic Poly[{\m~6~-1,1'-[1,4-phenylenebis(methylene)]bis(3,5-dicarboxylatopyridinium)}cadmium(II)]
_space_group_crystal_system monoclinic
_space_group_IT_number 14
_space_group_name_Hall '-P 2ybc'
_space_group_name_H-M_alt 'P 1 21/c 1'
_symmetry_space_group_name_Hall '-P 2ybc'
_symmetry_space_group_name_H-M 'P 1 21/c 1'
_atom_sites_solution_hydrogens geom
_atom_sites_solution_primary direct
_atom_sites_solution_secondary difmap
_audit_creation_method SHELXL-2018/3
_cell_angle_alpha 90
_cell_angle_beta 93.757(5)
_cell_angle_gamma 90
_cell_formula_units_Z 2
_cell_length_a 4.6802(7)
_cell_length_b 15.507(2)
_cell_length_c 12.8345(17)
_cell_measurement_reflns_used 5763
_cell_measurement_temperature 293(2)
_cell_measurement_theta_max 27.56
_cell_measurement_theta_min 2.63
_cell_volume 929.5(2)
_computing_cell_refinement
;
SAINT (Bruker 2016)
;
_computing_data_collection
;
APEX3 (Bruker 2016)
;
_computing_data_reduction
;
SAINT (Bruker 2016)
;
_computing_molecular_graphics
;
DIAMOND (Brandenburg & Putz, 2005)
;
_computing_publication_material
;
publCIF (Westrip, 2010)
;
_computing_structure_refinement
;
SHELXL2018 (Sheldrick, 2015)
;
_computing_structure_solution
;
SHELXS97 (Sheldrick, 2008)
;
_diffrn_ambient_temperature 293(2)
_diffrn_measured_fraction_theta_full 0.998
_diffrn_measured_fraction_theta_max 0.992
_diffrn_measurement_device_type 'Bruker D8 VENTURE PHOTON'
_diffrn_measurement_method '\f and \w scans'
_diffrn_radiation_type MoK\a
_diffrn_radiation_wavelength 0.71073
_diffrn_reflns_av_R_equivalents 0.0561
_diffrn_reflns_av_unetI/netI 0.0430
_diffrn_reflns_limit_h_max 6
_diffrn_reflns_limit_h_min -6
_diffrn_reflns_limit_k_max 20
_diffrn_reflns_limit_k_min -20
_diffrn_reflns_limit_l_max 16
_diffrn_reflns_limit_l_min -14
_diffrn_reflns_number 13107
_diffrn_reflns_theta_full 25.242
_diffrn_reflns_theta_max 27.634
_diffrn_reflns_theta_min 2.062
_diffrn_source 'fine-focus sealed tube'
_exptl_absorpt_coefficient_mu 1.235
_exptl_absorpt_correction_type multi-scan
_exptl_absorpt_process_details
;
(SADABS; Bruker, 2016)
;
_exptl_crystal_colour 'light yellow'
_exptl_crystal_density_diffrn 1.954
_exptl_crystal_description block
_exptl_crystal_F_000 544
_exptl_crystal_size_max 0.130
_exptl_crystal_size_mid 0.130
_exptl_crystal_size_min 0.120
_refine_diff_density_max 1.628
_refine_diff_density_min -0.828
_refine_ls_extinction_method none
_refine_ls_goodness_of_fit_ref 1.066
_refine_ls_hydrogen_treatment constr
_refine_ls_matrix_type full
_refine_ls_number_parameters 151
_refine_ls_number_reflns 2142
_refine_ls_number_restraints 0
_refine_ls_restrained_S_all 1.066
_refine_ls_R_factor_all 0.0600
_refine_ls_R_factor_gt 0.0398
_refine_ls_shift/su_max 0.000
_refine_ls_shift/su_mean 0.000
_refine_ls_structure_factor_coef Fsqd
_refine_ls_weighting_details 'w=1/[\s^2^(Fo^2^)+(0.0607P)^2^+1.1203P] where P=(Fo^2^+2Fc^2^)/3'
_refine_ls_weighting_scheme calc
_refine_ls_wR_factor_gt 0.0999
_refine_ls_wR_factor_ref 0.1080
_reflns_number_gt 1633
_reflns_number_total 2142
_reflns_threshold_expression 'I > 2\s(I)'
_cod_data_source_file sk3734sup1.cif
_cod_data_source_block II
_cod_database_code 2021729
_shelx_space_group_comment
;
The symmetry employed for this shelxl refinement is uniquely defined
by the following loop, which should always be used as a source of
symmetry information in preference to the above space-group names.
They are only intended as comments.
;
_shelx_estimated_absorpt_t_min 0.856
_shelx_estimated_absorpt_t_max 0.866

loop_
_space_group_symop_operation_xyz
'x, y, z'
'-x, y+1/2, -z+1/2'
'-x, -y, -z'
'x, -y-1/2, z-1/2'

loop_
_atom_site_type_symbol
_atom_site_label
_atom_site_fract_x
_atom_site_fract_y
_atom_site_fract_z
_atom_site_U_iso_or_equiv
_atom_site_adp_type
_atom_site_calc_flag
_atom_site_occupancy
Cd Cd1 1.000000 0.500000 0.000000 0.01787(15) Uani d 1
O O1 0.8873(8) 0.2605(2) 0.0443(3) 0.0440(9) Uani d 1
O O2 0.8747(7) 0.39563(19) 0.1079(2) 0.0300(7) Uani d 1
O O3 0.7223(6) 0.05404(18) 0.3577(2) 0.0281(7) Uani d 1
O O4 0.3451(7) 0.09095(19) 0.4477(3) 0.0344(8) Uani d 1
C C1 0.8167(9) 0.3161(3) 0.1049(3) 0.0234(9) Uani d 1
C C2 0.5227(9) 0.1027(3) 0.3807(3) 0.0229(9) Uani d 1
C C3 0.4994(9) 0.1880(3) 0.3236(3) 0.0189(8) Uani d 1
C C4 0.6580(9) 0.2085(2) 0.2394(3) 0.0192(8) Uani d 1
H H4 0.782571 0.168006 0.213895 0.023 Uiso calc 1
C C5 0.6312(9) 0.2890(3) 0.1932(3) 0.0200(8) Uani d 1
C C6 0.4480(9) 0.3482(2) 0.2319(3) 0.0200(8) Uani d 1
H H6 0.428862 0.402490 0.201430 0.024 Uiso calc 1
C C7 0.3150(8) 0.2496(2) 0.3602(3) 0.0192(8) Uani d 1
H H7 0.205674 0.236937 0.416157 0.023 Uiso calc 1
C C8 0.1225(9) 0.3967(3) 0.3615(3) 0.0253(9) Uani d 1
H H8A -0.027009 0.370773 0.400017 0.030 Uiso calc 1
H H8B 0.032522 0.432600 0.306832 0.030 Uiso calc 1
C C9 0.3150(9) 0.4510(2) 0.4339(3) 0.0232(9) Uani d 1
C C10 0.3460(10) 0.4321(3) 0.5390(3) 0.0309(10) Uani d 1
H H10 0.243812 0.386743 0.565869 0.037 Uiso calc 1
C C11 0.4689(11) 0.5188(3) 0.3950(4) 0.0318(11) Uani d 1
H H11 0.448737 0.531828 0.324147 0.038 Uiso calc 1
N N1 0.2951(7) 0.3278(2) 0.3143(3) 0.0187(7) Uani d 1

loop_
_atom_site_aniso_label
_atom_site_aniso_U_11
_atom_site_aniso_U_22
_atom_site_aniso_U_33
_atom_site_aniso_U_12
_atom_site_aniso_U_13
_atom_site_aniso_U_23
Cd1 0.0260(2) 0.0143(2) 0.0139(2) -0.00244(17) 0.00538(14) -0.00044(16)
O1 0.061(2) 0.0343(18) 0.040(2) -0.0056(17) 0.0298(18) -0.0052(16)
O2 0.0381(18) 0.0259(16) 0.0267(17) -0.0084(14) 0.0081(14) 0.0072(13)
O3 0.0388(18) 0.0242(15) 0.0210(15) 0.0104(13) 0.0008(13) 0.0024(12)
O4 0.0409(19) 0.0271(16) 0.0370(19) -0.0012(14) 0.0160(16) 0.0101(14)
C1 0.024(2) 0.027(2) 0.019(2) -0.0005(17) 0.0012(16) 0.0039(17)
C2 0.027(2) 0.0178(19) 0.023(2) -0.0046(17) -0.0005(17) 0.0005(16)
C3 0.021(2) 0.0205(19) 0.0154(19) -0.0024(16) 0.0004(15) 0.0013(15)
C4 0.0218(19) 0.0189(19) 0.017(2) -0.0007(16) 0.0039(15) -0.0016(16)
C5 0.023(2) 0.022(2) 0.015(2) -0.0045(16) 0.0019(16) 0.0012(16)
C6 0.027(2) 0.0155(19) 0.017(2) -0.0019(16) 0.0015(16) 0.0012(16)
C7 0.022(2) 0.021(2) 0.0148(19) -0.0018(16) 0.0019(15) 0.0006(16)
C8 0.026(2) 0.026(2) 0.024(2) 0.0086(17) 0.0026(17) -0.0042(17)
C9 0.026(2) 0.018(2) 0.025(2) 0.0075(17) -0.0009(17) -0.0010(17)
C10 0.046(3) 0.026(2) 0.022(2) -0.005(2) 0.0065(19) 0.0013(18)
C11 0.052(3) 0.024(2) 0.019(2) -0.0027(19) 0.001(2) 0.0023(16)
N1 0.0194(17) 0.0183(16) 0.0186(17) 0.0010(13) 0.0027(13) -0.0015(13)

loop_
_atom_type_symbol
_atom_type_description
_atom_type_scat_dispersion_real
_atom_type_scat_dispersion_imag
_atom_type_scat_source
C C 0.0033 0.0016 'International Tables Vol C Tables 4.2.6.8 and 6.1.1.4'
H H 0.0000 0.0000 'International Tables Vol C Tables 4.2.6.8 and 6.1.1.4'
Cd Cd -0.8075 1.2024 'International Tables Vol C Tables 4.2.6.8 and 6.1.1.4'
N N 0.0061 0.0033 'International Tables Vol C Tables 4.2.6.8 and 6.1.1.4'
O O 0.0106 0.0060 'International Tables Vol C Tables 4.2.6.8 and 6.1.1.4'

loop_
_geom_angle_atom_site_label_1
_geom_angle_atom_site_label_2
_geom_angle_atom_site_label_3
_geom_angle_site_symmetry_1
_geom_angle_site_symmetry_3
_geom_angle
_geom_angle_publ_flag
O2 Cd1 O2 3_765 . 180.0 ?
O2 Cd1 O4 3_765 4_665 92.62(11) y
O2 Cd1 O4 . 4_665 87.38(11) y
O2 Cd1 O4 3_765 2_655 87.38(11) y
O2 Cd1 O4 . 2_655 92.62(11) y
O4 Cd1 O4 4_665 2_655 180.0 ?
O2 Cd1 O3 3_765 2_755 93.99(11) y
O2 Cd1 O3 . 2_755 86.01(11) y
O4 Cd1 O3 4_665 2_755 94.81(11) y
O4 Cd1 O3 2_655 2_755 85.19(11) y
O2 Cd1 O3 3_765 4_565 86.01(11) y
O2 Cd1 O3 . 4_565 93.99(11) y
O4 Cd1 O3 4_665 4_565 85.19(11) y
O4 Cd1 O3 2_655 4_565 94.81(11) y
O3 Cd1 O3 2_755 4_565 180.0 ?
C1 O2 Cd1 . . 138.9(3) ?
C2 O3 Cd1 . 2_745 114.8(3) ?
C2 O4 Cd1 . 2_645 144.2(3) ?
O1 C1 O2 . . 130.0(4) ?
O1 C1 C5 . . 117.9(4) ?
O2 C1 C5 . . 112.1(4) ?
O4 C2 O3 . . 128.0(4) ?
O4 C2 C3 . . 115.6(4) ?
O3 C2 C3 . . 116.4(4) ?
C4 C3 C7 . . 118.8(4) ?
C4 C3 C2 . . 123.5(4) ?
C7 C3 C2 . . 117.6(4) ?
C5 C4 C3 . . 120.1(4) ?
C5 C4 H4 . . 120.0 ?
C3 C4 H4 . . 120.0 ?
C6 C5 C4 . . 119.4(4) ?
C6 C5 C1 . . 118.9(4) ?
C4 C5 C1 . . 121.6(4) ?
N1 C6 C5 . . 120.1(4) ?
N1 C6 H6 . . 119.9 ?
C5 C6 H6 . . 119.9 ?
N1 C7 C3 . . 119.8(4) ?
N1 C7 H7 . . 120.1 ?
C3 C7 H7 . . 120.1 ?
N1 C8 C9 . . 109.4(3) ?
N1 C8 H8A . . 109.8 ?
C9 C8 H8A . . 109.8 ?
N1 C8 H8B . . 109.8 ?
C9 C8 H8B . . 109.8 ?
H8A C8 H8B . . 108.2 ?
C10 C9 C11 . . 119.3(4) ?
C10 C9 C8 . . 120.3(4) ?
C11 C9 C8 . . 120.3(4) ?
C9 C10 C11 . 3_666 120.0(4) ?
C9 C10 H10 . . 120.0 ?
C11 C10 H10 3_666 . 120.0 ?
C9 C11 C10 . 3_666 120.7(4) ?
C9 C11 H11 . . 119.6 ?
C10 C11 H11 3_666 . 119.6 ?
C7 N1 C6 . . 121.8(3) ?
C7 N1 C8 . . 119.4(3) ?
C6 N1 C8 . . 118.6(3) ?

loop_
_geom_bond_atom_site_label_1
_geom_bond_atom_site_label_2
_geom_bond_site_symmetry_2
_geom_bond_distance
_geom_bond_publ_flag
Cd1 O2 3_765 2.233(3) ?
Cd1 O2 . 2.233(3) y
Cd1 O4 4_665 2.279(3) y
Cd1 O4 2_655 2.279(3) ?
Cd1 O3 2_755 2.327(3) y
Cd1 O3 4_565 2.327(3) ?
O1 C1 . 1.221(5) ?
O2 C1 . 1.263(5) ?
O3 C2 . 1.251(5) ?
O4 C2 . 1.247(5) ?
C1 C5 . 1.531(6) ?
C2 C3 . 1.513(5) ?
C3 C4 . 1.387(5) ?
C3 C7 . 1.389(6) ?
C4 C5 . 1.385(5) ?
C4 H4 . 0.9300 ?
C5 C6 . 1.371(6) ?
C6 N1 . 1.353(5) ?
C6 H6 . 0.9300 ?
C7 N1 . 1.349(5) ?
C7 H7 . 0.9300 ?
C8 N1 . 1.491(5) ?
C8 C9 . 1.508(6) ?
C8 H8A . 0.9700 ?
C8 H8B . 0.9700 ?
C9 C10 . 1.378(6) ?
C9 C11 . 1.387(6) ?
C10 C11 3_666 1.397(6) ?
C10 H10 . 0.9300 ?
C11 H11 . 0.9300 ?

loop_
_geom_torsion_atom_site_label_1
_geom_torsion_atom_site_label_2
_geom_torsion_atom_site_label_3
_geom_torsion_atom_site_label_4
_geom_torsion_site_symmetry_1
_geom_torsion_site_symmetry_4
_geom_torsion
Cd1 O2 C1 O1 . . 24.0(8)
Cd1 O2 C1 C5 . . -156.6(3)
Cd1 O4 C2 O3 2_645 . -57.4(7)
Cd1 O4 C2 C3 2_645 . 125.2(4)
Cd1 O3 C2 O4 2_745 . -47.0(5)
Cd1 O3 C2 C3 2_745 . 130.5(3)
O4 C2 C3 C4 . . -172.9(4)
O3 C2 C3 C4 . . 9.3(6)
O4 C2 C3 C7 . . 9.1(5)
O3 C2 C3 C7 . . -168.7(4)
C7 C3 C4 C5 . . 0.0(6)
C2 C3 C4 C5 . . -178.0(4)
C3 C4 C5 C6 . . 0.4(6)
C3 C4 C5 C1 . . 175.9(4)
O1 C1 C5 C6 . . -151.3(4)
O2 C1 C5 C6 . . 29.1(5)
O1 C1 C5 C4 . . 33.1(6)
O2 C1 C5 C4 . . -146.4(4)
C4 C5 C6 N1 . . -0.1(6)
C1 C5 C6 N1 . . -175.8(3)
C4 C3 C7 N1 . . -0.6(6)
C2 C3 C7 N1 . . 177.5(3)
N1 C8 C9 C10 . . -93.7(5)
N1 C8 C9 C11 . . 84.4(5)
C11 C9 C10 C11 . 3_666 0.0(8)
C8 C9 C10 C11 . 3_666 178.2(4)
C10 C9 C11 C10 . 3_666 0.0(8)
C8 C9 C11 C10 . 3_666 -178.2(4)
C3 C7 N1 C6 . . 0.8(6)
C3 C7 N1 C8 . . -173.1(4)
C5 C6 N1 C7 . . -0.5(6)
C5 C6 N1 C8 . . 173.5(4)
C9 C8 N1 C7 . . 93.4(4)
C9 C8 N1 C6 . . -80.8(4)

_cod_database_fobs_code 2021729
